data_4514954
loop_
_publ_author_name
'Chaudhari, Prakash D.'
'Hong, Bor-Cherng'
'Wen, Chao-Lin'
'Lee, Gene-Hsiang'

_publ_section_title
;
 Asymmetric Synthesis of Spirocyclopentane Oxindoles Containing Four
 Consecutive Stereocenters and Quaternary \a-Nitro Esters via
 Organocatalytic Enantioselective Michael-Michael Cascade Reactions.
;
_journal_issue 1
_journal_name_full 'ACS omega'
_journal_page_first 655
_journal_page_last 667
_journal_paper_doi 10.1021/acsomega.8b03049
_journal_volume 4
_journal_year 2019
_chemical_formula_sum 'C20 H18 Br N3 O5'
_chemical_formula_weight 460.28
_space_group_crystal_system triclinic
_space_group_IT_number 2
_space_group_name_Hall '-P 1'
_space_group_name_H-M_alt 'P -1'
_symmetry_space_group_name_Hall '-P 1'
_symmetry_space_group_name_H-M 'P -1'
_atom_sites_solution_hydrogens geom
_audit_creation_method SHELXL-2014/7
_cell_angle_alpha 104.6578(6)
_cell_angle_beta 95.9501(6)
_cell_angle_gamma 99.2596(7)
_cell_formula_units_Z 4
_cell_length_a 10.6940(2)
_cell_length_b 10.6945(3)
_cell_length_c 18.4813(4)
_cell_measurement_reflns_used 9844
_cell_measurement_temperature 200(2)
_cell_measurement_theta_max 75.11
_cell_measurement_theta_min 4.36
_cell_volume 1995.01(8)
_computing_cell_refinement 'Bruker SAINT'
_computing_data_collection 'Bruker APEX3'
_computing_data_reduction 'Bruker SAINT'
_computing_molecular_graphics 'Bruker SHELXTL'
_computing_publication_material 'Bruker SHELXTL'
_computing_structure_refinement 'SHELXL-2014/7 (Sheldrick, 2014)'
_computing_structure_solution 'SHELXS-97 (Sheldrick 2008)'
_diffrn_ambient_temperature 200(2)
_diffrn_measured_fraction_theta_full 0.998
_diffrn_measured_fraction_theta_max 0.994
_diffrn_measurement_device_type 'Bruker D8 VENTURE'
_diffrn_measurement_method '\f and \w scans'
_diffrn_radiation_type CuK\a
_diffrn_radiation_wavelength 1.54178
_diffrn_reflns_av_R_equivalents 0.0132
_diffrn_reflns_av_unetI/netI 0.0201
_diffrn_reflns_Laue_measured_fraction_full 0.998
_diffrn_reflns_Laue_measured_fraction_max 0.994
_diffrn_reflns_limit_h_max 13
_diffrn_reflns_limit_h_min -13
_diffrn_reflns_limit_k_max 12
_diffrn_reflns_limit_k_min -13
_diffrn_reflns_limit_l_max 23
_diffrn_reflns_limit_l_min -23
_diffrn_reflns_number 15747
_diffrn_reflns_point_group_measured_fraction_full 0.998
_diffrn_reflns_point_group_measured_fraction_max 0.994
_diffrn_reflns_theta_full 67.679
_diffrn_reflns_theta_max 74.969
_diffrn_reflns_theta_min 2.500
_exptl_absorpt_coefficient_mu 3.138
_exptl_absorpt_correction_T_max 0.7539
_exptl_absorpt_correction_T_min 0.6381
_exptl_absorpt_correction_type multi-scan
_exptl_absorpt_process_details 'SADABS (Bruker, 2016)'
_exptl_crystal_colour colourless
_exptl_crystal_density_diffrn 1.532
_exptl_crystal_description block
_exptl_crystal_F_000 936
_exptl_crystal_size_max 0.178
_exptl_crystal_size_mid 0.139
_exptl_crystal_size_min 0.107
_refine_diff_density_max 1.047
_refine_diff_density_min -0.751
_refine_diff_density_rms 0.059
_refine_ls_extinction_method none
_refine_ls_goodness_of_fit_ref 1.039
_refine_ls_hydrogen_treatment constr
_refine_ls_matrix_type full
_refine_ls_number_parameters 541
_refine_ls_number_reflns 8181
_refine_ls_number_restraints 43
_refine_ls_restrained_S_all 1.136
_refine_ls_R_factor_all 0.0462
_refine_ls_R_factor_gt 0.0435
_refine_ls_shift/su_max 0.002
_refine_ls_shift/su_mean 0.000
_refine_ls_structure_factor_coef Fsqd
_refine_ls_weighting_details 'w=1/[\s^2^(Fo^2^)+(0.0563P)^2^+1.9959P] where P=(Fo^2^+2Fc^2^)/3'
_refine_ls_weighting_scheme calc
_refine_ls_wR_factor_gt 0.1150
_refine_ls_wR_factor_ref 0.1182
_reflns_Friedel_coverage 0.000
_reflns_number_gt 7613
_reflns_number_total 8181
_reflns_threshold_expression 'I > 2\s(I)'
_cod_data_source_file ao8b03049_si_010.cif
_cod_data_source_block ic19242
_cod_database_code 4514954
_shelx_shelxl_version_number 2014/7
_shelx_space_group_comment
; 
The symmetry employed for this shelxl refinement is uniquely defined 
by the following loop, which should always be used as a source of 
symmetry information in preference to the above space-group names. 
They are only intended as comments. 
;
_shelx_estimated_absorpt_t_min 0.605
_shelx_estimated_absorpt_t_max 0.730

loop_
_space_group_symop_operation_xyz
'x, y, z'
'-x, -y, -z'

loop_
_atom_site_label
_atom_site_type_symbol
_atom_site_fract_x
_atom_site_fract_y
_atom_site_fract_z
_atom_site_U_iso_or_equiv
_atom_site_adp_type
_atom_site_occupancy
_atom_site_site_symmetry_order
_atom_site_calc_flag
_atom_site_refinement_flags_posn
_atom_site_refinement_flags_adp
_atom_site_refinement_flags_occupancy
_atom_site_disorder_assembly
_atom_site_disorder_group
Br1 Br 0.52454(3) 0.49226(4) 0.13315(2) 0.06164(11) Uani 1 1 d . . . . .
N1 N 0.71415(16) 0.28056(18) 0.43045(11) 0.0321(4) Uani 1 1 d . . . . .
N2 N 0.11725(19) 0.1934(2) 0.55187(12) 0.0425(5) Uani 1 1 d . . . . .
N3 N 0.17049(17) 0.2452(2) 0.39763(11) 0.0379(4) Uani 1 1 d . . . . .
O1 O 0.59159(14) 0.39896(15) 0.50585(10) 0.0370(3) Uani 1 1 d . . . . .
O2 O 0.0355(2) 0.1311(3) 0.57749(16) 0.0731(7) Uani 1 1 d . . . . .
O3 O 0.1203(2) 0.3064(2) 0.55001(12) 0.0557(5) Uani 1 1 d . . . . .
O4 O 0.11365(17) 0.1310(2) 0.37306(12) 0.0561(5) Uani 1 1 d . . . . .
O5 O 0.12309(18) 0.3398(2) 0.39280(12) 0.0583(5) Uani 1 1 d . . . . .
C1 C 0.60423(18) 0.30066(19) 0.45873(12) 0.0284(4) Uani 1 1 d . . . . .
C2 C 0.49969(18) 0.17721(19) 0.42255(12) 0.0269(4) Uani 1 1 d . . . . .
C3 C 0.5729(2) 0.0861(2) 0.37568(12) 0.0299(4) Uani 1 1 d . . . . .
C4 C 0.5353(2) -0.0419(2) 0.33050(13) 0.0381(5) Uani 1 1 d . . . . .
H4 H 0.4498 -0.0882 0.3252 0.046 Uiso 1 1 calc R U . . .
C5 C 0.6266(3) -0.1017(2) 0.29261(14) 0.0460(6) Uani 1 1 d . . . . .
H5 H 0.6028 -0.1900 0.2617 0.055 Uiso 1 1 calc R U . . .
C6 C 0.7501(3) -0.0341(3) 0.29973(15) 0.0486(6) Uani 1 1 d . . . . .
H6 H 0.8100 -0.0768 0.2734 0.058 Uiso 1 1 calc R U . . .
C7 C 0.7894(2) 0.0954(3) 0.34465(14) 0.0427(5) Uani 1 1 d . . . . .
H7 H 0.8747 0.1419 0.3496 0.051 Uiso 1 1 calc R U . . .
C8 C 0.6982(2) 0.1533(2) 0.38177(12) 0.0317(4) Uani 1 1 d . . . . .
C9 C 0.43415(19) 0.1293(2) 0.48321(12) 0.0298(4) Uani 1 1 d . . . . .
H9A H 0.4972 0.1423 0.5289 0.036 Uiso 1 1 calc R U . . .
H9B H 0.3952 0.0345 0.4640 0.036 Uiso 1 1 calc R U . . .
C10 C 0.32959(18) 0.2116(2) 0.50218(11) 0.0281(4) Uani 1 1 d . . . . .
H10 H 0.3657 0.2859 0.5484 0.034 Uiso 1 1 calc R U . . .
C11 C 0.30796(17) 0.2710(2) 0.43402(12) 0.0276(4) Uani 1 1 d . . . . .
H11 H 0.3419 0.3681 0.4510 0.033 Uiso 1 1 calc R U . . .
C12 C 0.38508(18) 0.20557(19) 0.37418(11) 0.0269(4) Uani 1 1 d . . . . .
H12 H 0.3311 0.1182 0.3455 0.032 Uiso 1 1 calc R U . . .
C13 C 0.8345(2) 0.3752(3) 0.45292(17) 0.0468(6) Uani 1 1 d . . . . .
H13A H 0.8216 0.4564 0.4877 0.070 Uiso 1 1 calc R U . . .
H13B H 0.8646 0.3951 0.4080 0.070 Uiso 1 1 calc R U . . .
H13C H 0.8986 0.3381 0.4782 0.070 Uiso 1 1 calc R U . . .
C14 C 0.2186(2) 0.1237(2) 0.52108(13) 0.0350(4) Uani 1 1 d . . . . .
H14A H 0.1788 0.0531 0.4747 0.042 Uiso 1 1 calc R U . . .
H14B H 0.2527 0.0813 0.5586 0.042 Uiso 1 1 calc R U . . .
C15 C 0.41903(18) 0.2783(2) 0.31641(12) 0.0282(4) Uani 1 1 d . . . . .
C16 C 0.4014(2) 0.2088(2) 0.24013(13) 0.0353(4) Uani 1 1 d . . . . .
H16 H 0.3664 0.1170 0.2252 0.042 Uiso 1 1 calc R U . . .
C17 C 0.4340(2) 0.2713(3) 0.18574(13) 0.0413(5) Uani 1 1 d . . . . .
H17 H 0.4213 0.2231 0.1339 0.050 Uiso 1 1 calc R U . . .
C18 C 0.4849(2) 0.4041(3) 0.20767(14) 0.0396(5) Uani 1 1 d . . . . .
C19 C 0.5042(2) 0.4761(2) 0.28287(14) 0.0394(5) Uani 1 1 d . . . . .
H19 H 0.5398 0.5677 0.2973 0.047 Uiso 1 1 calc R U . . .
C20 C 0.4711(2) 0.4129(2) 0.33685(13) 0.0335(4) Uani 1 1 d . . . . .
H20 H 0.4839 0.4619 0.3886 0.040 Uiso 1 1 calc R U . . .
Br2 Br 1.49539(3) 0.86350(3) 1.10776(2) 0.06070(11) Uani 1 1 d . . . . .
O6 O 0.8708(2) 0.5430(3) 0.92574(14) 0.0800(8) Uani 1 1 d . . . . .
O7 O 0.7541(2) 0.1896(3) 0.58618(17) 0.0869(9) Uani 1 1 d . . . . .
N4 N 0.8536(2) 0.7621(3) 0.94683(14) 0.0671(7) Uani 1 1 d . U . . .
N5 N 0.8133(3) 0.2369(3) 0.6520(2) 0.0497(8) Uani 0.666(3) 1 d . . P A 1
O8 O 0.8293(5) 0.1798(4) 0.6991(3) 0.0898(11) Uani 0.666(3) 1 d . . P A 1
N6 N 1.1290(5) 0.4316(5) 0.7483(3) 0.0654(12) Uani 0.666(3) 1 d D U P A 1
O9 O 1.1618(6) 0.3250(5) 0.7470(4) 0.110(2) Uani 0.666(3) 1 d D U P A 1
O10 O 1.1779(7) 0.4970(6) 0.7085(4) 0.0867(17) Uani 0.666(3) 1 d D U P A 1
N5' N 0.7637(7) 0.2823(7) 0.6425(5) 0.0497(8) Uani 0.334(3) 1 d . . P A 2
O8' O 0.6770(10) 0.3051(7) 0.6778(6) 0.0898(11) Uani 0.334(3) 1 d . . P A 2
N6' N 1.1246(10) 0.4016(10) 0.7709(6) 0.0654(12) Uani 0.334(3) 1 d D . P A 2
O9' O 1.1382(13) 0.3096(10) 0.7933(7) 0.110(2) Uani 0.334(3) 1 d D . P A 2
O10' O 1.1639(17) 0.4486(16) 0.7236(8) 0.0867(17) Uani 0.334(3) 1 d D . P A 2
C21 C 0.8855(2) 0.6464(4) 0.90873(15) 0.0541(6) Uani 1 1 d . U . . .
C22 C 0.9401(2) 0.6702(2) 0.83918(12) 0.0378(5) Uani 1 1 d . . . . .
C23 C 0.9387(2) 0.8138(3) 0.84838(14) 0.0441(6) Uani 1 1 d . . . . .
C24 C 0.9738(3) 0.8943(3) 0.80388(17) 0.0526(6) Uani 1 1 d . . . . .
H24 H 1.0121 0.8625 0.7604 0.063 Uiso 1 1 calc R U . . .
C25 C 0.9530(4) 1.0237(4) 0.8230(3) 0.0782(11) Uani 1 1 d . . . . .
H25 H 0.9768 1.0797 0.7921 0.094 Uiso 1 1 calc R U . . .
C26 C 0.8993(4) 1.0698(4) 0.8850(3) 0.0925(15) Uani 1 1 d . . . . .
H26 H 0.8866 1.1581 0.8970 0.111 Uiso 1 1 calc R U . . .
C27 C 0.8630(4) 0.9934(4) 0.9305(2) 0.0791(11) Uani 1 1 d . U . . .
H27 H 0.8250 1.0272 0.9737 0.095 Uiso 1 1 calc R U . . .
C28 C 0.8832(3) 0.8617(4) 0.91208(16) 0.0602(8) Uani 1 1 d . . . . .
C29 C 0.8556(2) 0.5785(3) 0.76638(15) 0.0491(6) Uani 1 1 d . . . . .
H29A H 0.7637 0.5711 0.7717 0.059 Uiso 1 1 calc R U . . .
H29B H 0.8703 0.6131 0.7225 0.059 Uiso 1 1 calc R U . . .
C30 C 0.8945(3) 0.4449(3) 0.75573(17) 0.0553(7) Uani 1 1 d . . . . .
H30 H 0.8373 0.3915 0.7810 0.066 Uiso 1 1 calc R U . . .
C31 C 1.0332(3) 0.4770(3) 0.80060(17) 0.0567(7) Uani 1 1 d D . . . .
H31 H 1.0359 0.4358 0.8435 0.068 Uiso 0.666(3) 1 calc R U P A 1
H31' H 1.0196 0.4496 0.8475 0.068 Uiso 0.334(3) 1 calc R U P A 2
C32 C 1.0702(2) 0.6272(2) 0.83017(12) 0.0343(4) Uani 1 1 d . . . . .
H32 H 1.1024 0.6596 0.7880 0.041 Uiso 1 1 calc R U . . .
C33 C 0.7881(4) 0.7731(6) 1.0135(2) 0.1013(15) Uani 1 1 d . U . . .
H33A H 0.6994 0.7818 1.0000 0.152 Uiso 1 1 calc R U . . .
H33B H 0.8327 0.8508 1.0539 0.152 Uiso 1 1 calc R U . . .
H33C H 0.7883 0.6940 1.0310 0.152 Uiso 1 1 calc R U . . .
C34 C 0.8752(4) 0.3726(3) 0.6713(2) 0.0723(10) Uani 1 1 d . . . . .
H34A H 0.8238 0.4192 0.6432 0.087 Uiso 0.666(3) 1 calc R U P A 1
H34B H 0.9600 0.3778 0.6540 0.087 Uiso 0.666(3) 1 calc R U P A 1
H34C H 0.8800 0.4394 0.6426 0.087 Uiso 0.334(3) 1 calc R U P A 2
H34D H 0.9478 0.3269 0.6617 0.087 Uiso 0.334(3) 1 calc R U P A 2
C35 C 1.1754(2) 0.6805(2) 0.89755(12) 0.0339(4) Uani 1 1 d . . . . .
C36 C 1.2708(2) 0.7855(2) 0.89833(13) 0.0393(5) Uani 1 1 d . . . . .
H36 H 1.2702 0.8210 0.8561 0.047 Uiso 1 1 calc R U . . .
C37 C 1.3673(2) 0.8395(2) 0.95990(15) 0.0439(5) Uani 1 1 d . . . . .
H37 H 1.4323 0.9115 0.9600 0.053 Uiso 1 1 calc R U . . .
C38 C 1.3677(2) 0.7874(3) 1.02074(13) 0.0414(5) Uani 1 1 d . . . . .
C39 C 1.2764(2) 0.6816(3) 1.02126(14) 0.0443(5) Uani 1 1 d . . . . .
H39 H 1.2792 0.6453 1.0632 0.053 Uiso 1 1 calc R U . . .
C40 C 1.1798(2) 0.6286(3) 0.95955(14) 0.0418(5) Uani 1 1 d . . . . .
H40 H 1.1158 0.5559 0.9596 0.050 Uiso 1 1 calc R U . . .

loop_
_atom_site_aniso_label
_atom_site_aniso_U_11
_atom_site_aniso_U_22
_atom_site_aniso_U_33
_atom_site_aniso_U_23
_atom_site_aniso_U_13
_atom_site_aniso_U_12
Br1 0.0716(2) 0.0730(2) 0.05448(19) 0.03716(16) 0.02362(15) 0.01411(16)
N1 0.0220(8) 0.0324(9) 0.0412(10) 0.0074(7) 0.0063(7) 0.0062(7)
N2 0.0343(10) 0.0568(13) 0.0401(10) 0.0154(9) 0.0125(8) 0.0120(9)
N3 0.0228(8) 0.0616(13) 0.0367(10) 0.0236(9) 0.0080(7) 0.0111(8)
O1 0.0301(7) 0.0281(7) 0.0468(9) -0.0012(6) 0.0066(6) 0.0063(6)
O2 0.0493(12) 0.0862(16) 0.0919(17) 0.0297(14) 0.0418(12) 0.0087(11)
O3 0.0585(11) 0.0615(12) 0.0604(12) 0.0221(10) 0.0264(9) 0.0300(10)
O4 0.0299(8) 0.0752(14) 0.0543(11) 0.0191(10) -0.0067(8) -0.0094(9)
O5 0.0430(10) 0.0922(15) 0.0608(12) 0.0386(11) 0.0154(9) 0.0406(10)
C1 0.0229(9) 0.0277(9) 0.0345(10) 0.0079(8) 0.0030(7) 0.0068(7)
C2 0.0229(9) 0.0245(9) 0.0328(10) 0.0057(7) 0.0038(7) 0.0066(7)
C3 0.0320(10) 0.0285(10) 0.0315(10) 0.0080(8) 0.0049(8) 0.0126(8)
C4 0.0471(12) 0.0301(11) 0.0365(11) 0.0066(9) 0.0033(9) 0.0119(9)
C5 0.0705(17) 0.0360(12) 0.0341(11) 0.0047(9) 0.0081(11) 0.0258(12)
C6 0.0625(16) 0.0550(15) 0.0405(13) 0.0137(11) 0.0212(12) 0.0368(13)
C7 0.0381(12) 0.0541(14) 0.0439(13) 0.0154(11) 0.0167(10) 0.0226(11)
C8 0.0309(10) 0.0346(10) 0.0330(10) 0.0101(8) 0.0074(8) 0.0134(8)
C9 0.0253(9) 0.0300(10) 0.0364(10) 0.0119(8) 0.0040(8) 0.0077(7)
C10 0.0240(9) 0.0297(9) 0.0298(10) 0.0073(8) 0.0024(7) 0.0053(7)
C11 0.0191(8) 0.0308(10) 0.0341(10) 0.0107(8) 0.0041(7) 0.0054(7)
C12 0.0224(8) 0.0258(9) 0.0310(10) 0.0061(7) 0.0031(7) 0.0039(7)
C13 0.0256(10) 0.0452(13) 0.0646(16) 0.0096(12) 0.0096(10) -0.0002(9)
C14 0.0301(10) 0.0404(11) 0.0394(11) 0.0168(9) 0.0102(9) 0.0085(9)
C15 0.0217(8) 0.0318(10) 0.0326(10) 0.0092(8) 0.0056(7) 0.0079(7)
C16 0.0335(10) 0.0355(11) 0.0356(11) 0.0063(9) 0.0074(9) 0.0075(8)
C17 0.0409(12) 0.0507(13) 0.0325(11) 0.0080(10) 0.0105(9) 0.0122(10)
C18 0.0349(11) 0.0519(13) 0.0406(12) 0.0224(10) 0.0144(9) 0.0118(10)
C19 0.0371(11) 0.0367(11) 0.0458(13) 0.0147(10) 0.0098(10) 0.0037(9)
C20 0.0317(10) 0.0332(10) 0.0346(11) 0.0081(8) 0.0060(8) 0.0046(8)
Br2 0.05977(19) 0.0658(2) 0.04435(17) 0.00764(14) -0.01275(13) 0.00223(14)
O6 0.0557(13) 0.124(2) 0.0655(14) 0.0528(15) 0.0089(11) -0.0114(13)
O7 0.0617(14) 0.0716(16) 0.0899(19) -0.0210(14) -0.0159(13) -0.0078(12)
N4 0.0454(12) 0.1111(18) 0.0369(11) 0.0045(12) 0.0145(9) 0.0126(12)
N5 0.0391(18) 0.0321(17) 0.073(2) 0.0086(15) 0.0037(16) 0.0051(11)
O8 0.114(3) 0.0501(18) 0.102(3) 0.0227(19) 0.012(2) 0.0054(18)
N6 0.0654(17) 0.046(2) 0.073(3) -0.0062(16) -0.0143(19) 0.0291(16)
O9 0.112(3) 0.065(2) 0.139(4) -0.008(3) -0.010(3) 0.054(2)
O10 0.070(2) 0.098(4) 0.078(3) -0.015(2) 0.029(2) 0.026(3)
N5' 0.0391(18) 0.0321(17) 0.073(2) 0.0086(15) 0.0037(16) 0.0051(11)
O8' 0.114(3) 0.0501(18) 0.102(3) 0.0227(19) 0.012(2) 0.0054(18)
N6' 0.0654(17) 0.046(2) 0.073(3) -0.0062(16) -0.0143(19) 0.0291(16)
O9' 0.112(3) 0.065(2) 0.139(4) -0.008(3) -0.010(3) 0.054(2)
O10' 0.070(2) 0.098(4) 0.078(3) -0.015(2) 0.029(2) 0.026(3)
C21 0.0335(12) 0.0906(18) 0.0356(13) 0.0191(12) 0.0062(10) 0.0011(12)
C22 0.0335(11) 0.0494(13) 0.0278(10) 0.0068(9) 0.0045(8) 0.0063(9)
C23 0.0361(11) 0.0567(15) 0.0340(11) -0.0019(10) 0.0014(9) 0.0184(10)
C24 0.0535(15) 0.0508(15) 0.0540(15) 0.0110(12) 0.0019(12) 0.0204(12)
C25 0.073(2) 0.0550(19) 0.103(3) 0.0118(19) -0.004(2) 0.0264(17)
C26 0.079(3) 0.069(2) 0.112(4) -0.014(2) -0.003(2) 0.036(2)
C27 0.0627(17) 0.087(2) 0.0701(18) -0.0215(16) 0.0102(14) 0.0334(16)
C28 0.0401(13) 0.089(2) 0.0386(14) -0.0111(14) 0.0042(11) 0.0216(14)
C29 0.0381(12) 0.0650(17) 0.0359(12) 0.0046(11) -0.0004(10) 0.0047(11)
C30 0.0586(16) 0.0477(15) 0.0471(15) 0.0055(12) 0.0033(12) -0.0110(12)
C31 0.0700(19) 0.0369(13) 0.0542(16) 0.0041(12) -0.0102(14) 0.0103(12)
C32 0.0367(11) 0.0345(11) 0.0306(10) 0.0062(8) 0.0058(8) 0.0083(9)
C33 0.070(2) 0.173(4) 0.0494(18) 0.008(2) 0.0313(17) 0.013(2)
C34 0.079(2) 0.0556(18) 0.0555(18) -0.0075(14) 0.0083(16) -0.0264(16)
C35 0.0336(10) 0.0368(11) 0.0311(10) 0.0061(8) 0.0065(8) 0.0099(9)
C36 0.0448(12) 0.0379(12) 0.0349(11) 0.0095(9) 0.0060(9) 0.0079(10)
C37 0.0446(13) 0.0381(12) 0.0436(13) 0.0079(10) 0.0025(10) 0.0005(10)
C38 0.0401(12) 0.0464(13) 0.0318(11) 0.0019(9) -0.0011(9) 0.0099(10)
C39 0.0429(13) 0.0568(15) 0.0358(12) 0.0167(11) 0.0058(10) 0.0108(11)
C40 0.0377(12) 0.0497(13) 0.0391(12) 0.0163(10) 0.0062(9) 0.0050(10)

loop_
_atom_type_symbol
_atom_type_description
_atom_type_scat_dispersion_real
_atom_type_scat_dispersion_imag
_atom_type_scat_source
C C 0.0181 0.0091 'International Tables Vol C Tables 4.2.6.8 and 6.1.1.4'
H H 0.0000 0.0000 'International Tables Vol C Tables 4.2.6.8 and 6.1.1.4'
N N 0.0311 0.0180 'International Tables Vol C Tables 4.2.6.8 and 6.1.1.4'
O O 0.0492 0.0322 'International Tables Vol C Tables 4.2.6.8 and 6.1.1.4'
Br Br -0.6763 1.2805 'International Tables Vol C Tables 4.2.6.8 and 6.1.1.4'

loop_
_geom_angle_atom_site_label_1
_geom_angle_atom_site_label_2
_geom_angle_atom_site_label_3
_geom_angle
C1 N1 C8 111.04(17)
C1 N1 C13 124.03(19)
C8 N1 C13 124.75(18)
O3 N2 O2 124.2(2)
O3 N2 C14 119.04(19)
O2 N2 C14 116.8(2)
O4 N3 O5 123.8(2)
O4 N3 C11 118.27(19)
O5 N3 C11 117.9(2)
O1 C1 N1 125.76(19)
O1 C1 C2 125.84(18)
N1 C1 C2 108.38(17)
C3 C2 C9 117.20(17)
C3 C2 C1 102.00(15)
C9 C2 C1 110.84(17)
C3 C2 C12 112.62(16)
C9 C2 C12 101.84(15)
C1 C2 C12 112.76(16)
C4 C3 C8 120.0(2)
C4 C3 C2 131.5(2)
C8 C3 C2 108.52(17)
C3 C4 C5 118.4(2)
C6 C5 C4 120.8(2)
C5 C6 C7 121.6(2)
C8 C7 C6 117.0(2)
C7 C8 C3 122.3(2)
C7 C8 N1 127.8(2)
C3 C8 N1 109.91(17)
C2 C9 C10 106.78(16)
C14 C10 C9 107.61(17)
C14 C10 C11 119.79(17)
C9 C10 C11 104.63(16)
N3 C11 C12 107.88(16)
N3 C11 C10 114.27(16)
C12 C11 C10 106.53(15)
C15 C12 C11 116.37(16)
C15 C12 C2 116.14(16)
C11 C12 C2 103.25(15)
N2 C14 C10 114.56(19)
C16 C15 C20 118.4(2)
C16 C15 C12 119.34(19)
C20 C15 C12 122.27(18)
C17 C16 C15 121.1(2)
C18 C17 C16 119.2(2)
C17 C18 C19 121.3(2)
C17 C18 Br1 119.57(18)
C19 C18 Br1 119.10(19)
C20 C19 C18 119.2(2)
C19 C20 C15 120.9(2)
C21 N4 C28 112.1(2)
C21 N4 C33 122.6(4)
C28 N4 C33 125.2(4)
O8 N5 O7 127.2(4)
O8 N5 C34 116.6(4)
O7 N5 C34 116.0(4)
O10 N6 O9 118.0(6)
O10 N6 C31 123.4(4)
O9 N6 C31 118.6(5)
O8' N5' O7 124.3(7)
O8' N5' C34 113.0(7)
O7 N5' C34 122.7(6)
O9' N6' O10' 136.0(13)
O9' N6' C31 118.1(10)
O10' N6' C31 105.7(10)
O6 C21 N4 126.9(3)
O6 C21 C22 125.8(3)
N4 C21 C22 107.3(3)
C23 C22 C21 102.4(2)
C23 C22 C29 113.3(2)
C21 C22 C29 110.1(2)
C23 C22 C32 116.6(2)
C21 C22 C32 113.8(2)
C29 C22 C32 100.88(19)
C24 C23 C28 119.7(3)
C24 C23 C22 131.3(2)
C28 C23 C22 108.8(3)
C23 C24 C25 119.5(3)
C26 C25 C24 120.6(4)
C25 C26 C27 121.9(4)
C26 C27 C28 118.4(3)
N4 C28 C23 109.2(3)
N4 C28 C27 130.8(3)
C23 C28 C27 120.0(4)
C30 C29 C22 106.1(2)
C29 C30 C34 109.8(3)
C29 C30 C31 104.4(2)
C34 C30 C31 117.7(3)
N6' C31 C32 120.4(5)
C32 C31 N6 107.3(3)
N6' C31 C30 118.7(5)
C32 C31 C30 106.6(2)
N6 C31 C30 111.0(3)
C35 C32 C31 116.0(2)
C35 C32 C22 116.99(18)
C31 C32 C22 103.4(2)
N5' C34 C30 117.0(4)
N5 C34 C30 115.0(3)
C36 C35 C40 118.4(2)
C36 C35 C32 119.1(2)
C40 C35 C32 122.5(2)
C35 C36 C37 120.9(2)
C38 C37 C36 119.2(2)
C39 C38 C37 121.5(2)
C39 C38 Br2 118.32(19)
C37 C38 Br2 120.16(19)
C38 C39 C40 118.9(2)
C39 C40 C35 121.0(2)

loop_
_geom_bond_atom_site_label_1
_geom_bond_atom_site_label_2
_geom_bond_distance
Br1 C18 1.901(2)
N1 C1 1.361(3)
N1 C8 1.402(3)
N1 C13 1.453(3)
N2 O3 1.213(3)
N2 O2 1.221(3)
N2 C14 1.492(3)
N3 O4 1.220(3)
N3 O5 1.221(3)
N3 C11 1.503(2)
O1 C1 1.220(3)
C1 C2 1.537(3)
C2 C3 1.507(3)
C2 C9 1.533(3)
C2 C12 1.557(3)
C3 C4 1.381(3)
C3 C8 1.394(3)
C4 C5 1.403(3)
C5 C6 1.376(4)
C6 C7 1.394(4)
C7 C8 1.387(3)
C9 C10 1.546(3)
C10 C14 1.519(3)
C10 C11 1.560(3)
C11 C12 1.541(3)
C12 C15 1.512(3)
C15 C16 1.395(3)
C15 C20 1.396(3)
C16 C17 1.384(3)
C17 C18 1.375(4)
C18 C19 1.384(4)
C19 C20 1.383(3)
Br2 C38 1.907(2)
O6 C21 1.215(4)
O7 N5' 1.225(8)
O7 N5 1.250(5)
N4 C21 1.374(5)
N4 C28 1.388(5)
N4 C33 1.468(4)
N5 O8 1.197(6)
N5 C34 1.433(4)
N6 O10 1.235(6)
N6 O9 1.241(6)
N6 C31 1.532(6)
N5' O8' 1.209(12)
N5' C34 1.370(7)
N6' O9' 1.183(9)
N6' O10' 1.193(9)
N6' C31 1.432(8)
C21 C22 1.527(3)
C22 C23 1.505(4)
C22 C29 1.544(3)
C22 C32 1.545(3)
C23 C24 1.370(4)
C23 C28 1.392(3)
C24 C25 1.400(4)
C25 C26 1.352(7)
C26 C27 1.356(7)
C27 C28 1.421(5)
C29 C30 1.523(4)
C30 C34 1.532(4)
C30 C31 1.563(4)
C31 C32 1.530(3)
C32 C35 1.511(3)
C35 C36 1.387(3)
C35 C40 1.393(3)
C36 C37 1.387(3)
C37 C38 1.375(4)
C38 C39 1.373(4)
C39 C40 1.389(4)
